data_7206149
loop_
_publ_author_name
'Xiao, Li-Na'
'Wang, Yan'
'Pan, Cheng-Ling'
'Xu, Jia-Ning'
'Wang, Tie-Gang'
'Ding, Hong'
'Gao, Zhong-Min'
'Zheng, Da-Fang'
'Cui, Xiao-Bing'
'Xu, Ji-Qing'

_publ_section_title
;
 Three novel supramolecular hybrid compounds based on keggin
 polytungstates
;
_journal_issue 15
_journal_name_full CrystEngComm
_journal_page_first 4878
_journal_paper_doi 10.1039/c0ce00897d
_journal_volume 13
_journal_year 2011
_chemical_formula_sum 'C144 H100 B Cl4 Cu9 N24 O42 W12'
_chemical_formula_weight 5769.12
_chemical_name_systematic
;
?
;
_space_group_IT_number 2
_symmetry_cell_setting triclinic
_symmetry_space_group_name_Hall '-P 1'
_symmetry_space_group_name_H-M 'P -1'
_atom_sites_solution_hydrogens geom
_atom_sites_solution_primary direct
_atom_sites_solution_secondary difmap
_audit_creation_method SHELXL-97
_cell_angle_alpha 74.792(5)
_cell_angle_beta 74.347(5)
_cell_angle_gamma 66.220(5)
_cell_formula_units_Z 1
_cell_length_a 15.092(5)
_cell_length_b 15.819(5)
_cell_length_c 17.992(6)
_cell_measurement_temperature 296(2)
_cell_volume 3727(2)
_computing_structure_refinement 'SHELXL-97 (Sheldrick, 1997)'
_computing_structure_solution 'SHELXS-97 (Sheldrick, 1990)'
_diffrn_ambient_temperature 296(2)
_diffrn_measured_fraction_theta_full 0.977
_diffrn_measured_fraction_theta_max 0.977
_diffrn_radiation_monochromator graphite
_diffrn_radiation_source 'fine-focus sealed tube'
_diffrn_radiation_type MoK\a
_diffrn_radiation_wavelength 0.71073
_diffrn_reflns_av_R_equivalents 0.0744
_diffrn_reflns_av_sigmaI/netI 0.1278
_diffrn_reflns_limit_h_max 18
_diffrn_reflns_limit_h_min -10
_diffrn_reflns_limit_k_max 19
_diffrn_reflns_limit_k_min -19
_diffrn_reflns_limit_l_max 22
_diffrn_reflns_limit_l_min -17
_diffrn_reflns_number 20712
_diffrn_reflns_theta_full 26.42
_diffrn_reflns_theta_max 26.42
_diffrn_reflns_theta_min 1.19
_exptl_absorpt_coefficient_mu 10.627
_exptl_absorpt_correction_T_max 0.1764
_exptl_absorpt_correction_T_min 0.1273
_exptl_absorpt_correction_type empirical
_exptl_crystal_density_diffrn 2.570
_exptl_crystal_density_method 'not measured'
_exptl_crystal_F_000 2689
_exptl_crystal_size_max 0.33
_exptl_crystal_size_mid 0.31
_exptl_crystal_size_min 0.25
_refine_diff_density_max 8.785
_refine_diff_density_min -7.111
_refine_diff_density_rms 0.633
_refine_ls_extinction_method none
_refine_ls_goodness_of_fit_ref 1.030
_refine_ls_hydrogen_treatment constr
_refine_ls_matrix_type full
_refine_ls_number_parameters 1079
_refine_ls_number_reflns 14944
_refine_ls_number_restraints 122
_refine_ls_restrained_S_all 1.026
_refine_ls_R_factor_all 0.1389
_refine_ls_R_factor_gt 0.1053
_refine_ls_shift/su_max 0.033
_refine_ls_shift/su_mean 0.003
_refine_ls_structure_factor_coef Fsqd
_refine_ls_weighting_details 'calc w=1/[\s^2^(Fo^2^)+(0.1796P)^2^+0.0000P] where P=(Fo^2^+2Fc^2^)/3'
_refine_ls_weighting_scheme calc
_refine_ls_wR_factor_gt 0.2554
_refine_ls_wR_factor_ref 0.2807
_reflns_number_gt 9447
_reflns_number_total 14944
_reflns_threshold_expression >2sigma(I)
_cod_data_source_file c0ce00897d.txt
_cod_data_source_block k-3
_cod_original_sg_symbol_H-M p-1
_cod_database_code 7206149

loop_
_symmetry_equiv_pos_as_xyz
'x, y, z'
'-x, -y, -z'

loop_
_atom_site_label
_atom_site_type_symbol
_atom_site_fract_x
_atom_site_fract_y
_atom_site_fract_z
_atom_site_U_iso_or_equiv
_atom_site_adp_type
_atom_site_occupancy
_atom_site_symmetry_multiplicity
_atom_site_calc_flag
_atom_site_refinement_flags
_atom_site_disorder_assembly
_atom_site_disorder_group
W1 W 0.66584(7) 0.09177(6) 0.36701(4) 0.0411(3) Uani 1 1 d . . .
W2 W 0.55604(7) 0.17165(5) 0.54398(4) 0.0366(3) Uani 1 1 d . . .
W3 W 0.32623(6) 0.22291(5) 0.50507(4) 0.0334(2) Uani 1 1 d . . .
W4 W 0.39163(6) 0.07737(4) 0.67735(3) 0.0281(2) Uani 1 1 d . . .
W5 W 0.56428(7) -0.14809(5) 0.67322(3) 0.0376(3) Uani 1 1 d . . .
W6 W 0.72718(7) -0.05190(7) 0.54097(4) 0.0490(3) Uani 1 1 d . . .
Cu1 Cu 0.4054(2) 0.72004(17) 0.16414(13) 0.0502(7) Uani 1 1 d . . .
Cu2 Cu 0.1335(2) 0.77780(17) 0.14652(13) 0.0513(8) Uani 1 1 d . . .
Cu3 Cu 1.0000 0.5000 0.0000 0.0769(15) Uani 1 2 d S . .
Cu4 Cu 0.8795(3) 0.4421(3) 0.1228(2) 0.0869(12) Uani 1 1 d . . .
Cu5 Cu 0.8836(2) 0.5102(2) -0.10843(15) 0.0630(9) Uani 1 1 d . . .
Cl1 Cl 0.7787(6) 0.4997(5) -0.0056(3) 0.0727(19) Uani 1 1 d . . .
Cl2 Cl 1.0205(5) 0.3599(4) 0.0542(4) 0.0645(17) Uani 1 1 d . . .
B1 B 0.5000 0.0000 0.5000 0.014(3) Uani 1 2 d SU . .
O1 O 0.4239(16) 0.0790(13) 0.4628(10) 0.017(3) Uani 0.50 1 d PU . .
O2 O 0.5758(17) 0.0449(14) 0.4916(11) 0.021(4) Uani 0.50 1 d PU . .
O3 O 0.4589(17) -0.0229(13) 0.5822(10) 0.019(3) Uani 0.50 1 d PU . .
O4 O 0.5432(16) -0.0793(13) 0.4593(10) 0.017(3) Uani 0.50 1 d PU . .
O5 O 0.7418(15) -0.0052(13) 0.4330(10) 0.075(5) Uani 1 1 d U . .
O6 O 0.2399(13) 0.3298(11) 0.5056(8) 0.063(5) Uani 1 1 d . . .
O7 O 0.5809(13) 0.2551(10) 0.5666(8) 0.058(5) Uani 1 1 d . . .
O8 O 0.3104(12) 0.1775(9) 0.6156(8) 0.051(4) Uani 1 1 d . . .
O9 O 0.7474(11) 0.1360(10) 0.3039(8) 0.049(4) Uani 1 1 d . . .
O10 O 0.3386(12) 0.1177(13) 0.7648(7) 0.061(5) Uani 1 1 d . . .
O11 O 0.4816(10) 0.1329(10) 0.6405(8) 0.058(5) Uani 1 1 d . . .
O12 O 0.5978(13) -0.2171(10) 0.7567(7) 0.054(4) Uani 1 1 d . . .
O13 O 0.4351(13) 0.2456(11) 0.5130(8) 0.063(5) Uani 1 1 d . . .
O14 O 0.4867(14) -0.0359(10) 0.7111(12) 0.076(6) Uani 1 1 d . . .
O15 O 0.2501(14) 0.1631(13) 0.4940(10) 0.071(5) Uani 1 1 d U . .
O16 O 0.3690(15) 0.2320(14) 0.3967(11) 0.076(5) Uani 1 1 d U . .
O17 O 0.8393(12) -0.0766(10) 0.5599(7) 0.048(4) Uani 1 1 d . . .
O18 O 0.6088(14) 0.1721(13) 0.4382(8) 0.088(8) Uani 1 1 d . . .
O19 O 0.6647(15) -0.1024(14) 0.6383(9) 0.082(7) Uani 1 1 d . . .
O20 O 0.5558(12) 0.1622(8) 0.3253(13) 0.077(6) Uani 1 1 d . . .
O21 O 0.6635(15) 0.0634(14) 0.5725(8) 0.090(8) Uani 1 1 d . . .
O22 O 0.6856(14) -0.0079(10) 0.3202(12) 0.075(6) Uani 1 1 d . . .
N1 N 0.3969(13) 0.7798(11) 0.0497(8) 0.039(4) Uani 1 1 d . . .
N2 N 0.3979(13) 0.8499(11) 0.1668(8) 0.040(4) Uani 1 1 d . . .
N3 N 0.3364(13) 0.6797(10) 0.2747(8) 0.035(4) Uani 1 1 d . . .
N4 N 0.4923(13) 0.5813(11) 0.1797(9) 0.041(4) Uani 1 1 d . . .
N5 N 0.1340(14) 0.8106(14) 0.0316(9) 0.050(5) Uani 1 1 d . . .
N6 N 0.1382(14) 0.9103(11) 0.1313(9) 0.046(5) Uani 1 1 d . . .
N7 N 0.0489(14) 0.7632(12) 0.2532(8) 0.047(5) Uani 1 1 d . . .
N8 N 0.2069(14) 0.6372(12) 0.1826(9) 0.044(4) Uani 1 1 d . . .
N9 N 0.831(2) 0.375(2) 0.2362(15) 0.091(8) Uani 1 1 d . . .
N10 N 0.7718(18) 0.5568(17) 0.1634(13) 0.071(7) Uani 1 1 d . . .
N11 N 0.9998(14) 0.4279(11) -0.1775(8) 0.042(4) Uani 1 1 d . . .
N12 N 0.8917(15) 0.6147(13) -0.2035(11) 0.054(5) Uani 1 1 d . . .
C1 C 0.4045(18) 0.7406(17) -0.0084(11) 0.053(6) Uani 1 1 d . . .
H1A H 0.4081 0.6786 0.0024 0.064 Uiso 1 1 calc R . .
C2 C 0.407(2) 0.7874(16) -0.0860(11) 0.059(7) Uani 1 1 d . . .
H2A H 0.4171 0.7558 -0.1260 0.071 Uiso 1 1 calc R . .
C3 C 0.396(2) 0.880(2) -0.1025(10) 0.080(10) Uani 1 1 d . . .
H3A H 0.3933 0.9143 -0.1531 0.096 Uiso 1 1 calc R . .
C4 C 0.3885(18) 0.9224(14) -0.0404(11) 0.048(6) Uani 1 1 d . . .
C5 C 0.3821(18) 1.0203(15) -0.0529(12) 0.053(6) Uani 1 1 d . . .
H5A H 0.3847 1.0554 -0.1032 0.064 Uiso 1 1 calc R . .
C6 C 0.3724(17) 1.0589(14) 0.0082(13) 0.049(6) Uani 1 1 d . . .
H6A H 0.3648 1.1219 -0.0003 0.059 Uiso 1 1 calc R . .
C7 C 0.3734(17) 1.0048(13) 0.0884(10) 0.043(5) Uani 1 1 d . . .
C8 C 0.364(2) 1.0401(17) 0.1548(13) 0.065(7) Uani 1 1 d . . .
H8A H 0.3538 1.1033 0.1497 0.078 Uiso 1 1 calc R . .
C9 C 0.369(2) 0.9855(17) 0.2258(13) 0.077(9) Uani 1 1 d . . .
H9A H 0.3597 1.0086 0.2710 0.093 Uiso 1 1 calc R . .
C10 C 0.3899(18) 0.8907(15) 0.2261(10) 0.050(6) Uani 1 1 d . . .
H10A H 0.3994 0.8508 0.2738 0.061 Uiso 1 1 calc R . .
C11 C 0.3878(14) 0.9087(13) 0.0976(10) 0.033(4) Uani 1 1 d . . .
C12 C 0.3911(16) 0.8690(14) 0.0352(10) 0.039(5) Uani 1 1 d . . .
C13 C 0.266(2) 0.7297(16) 0.3223(14) 0.067(8) Uani 1 1 d . . .
H13A H 0.2366 0.7934 0.3043 0.080 Uiso 1 1 calc R . .
C14 C 0.2323(18) 0.6933(14) 0.3991(12) 0.053(6) Uani 1 1 d . . .
H14A H 0.1802 0.7322 0.4302 0.064 Uiso 1 1 calc R . .
C15 C 0.275(2) 0.6016(16) 0.4286(11) 0.057(7) Uani 1 1 d . . .
H15A H 0.2517 0.5767 0.4795 0.068 Uiso 1 1 calc R . .
C16 C 0.3543(16) 0.5450(13) 0.3808(10) 0.038(5) Uani 1 1 d . . .
C17 C 0.4004(17) 0.4522(15) 0.4027(11) 0.049(6) Uani 1 1 d . . .
H17A H 0.3829 0.4237 0.4537 0.059 Uiso 1 1 calc R . .
C18 C 0.4720(17) 0.3994(15) 0.3518(12) 0.048(5) Uani 1 1 d U . .
H18A H 0.4983 0.3350 0.3687 0.057 Uiso 1 1 calc R . .
C19 C 0.5096(16) 0.4373(14) 0.2732(10) 0.039(5) Uani 1 1 d . . .
C20 C 0.577(2) 0.3915(17) 0.2210(13) 0.058(7) Uani 1 1 d . . .
H20A H 0.6038 0.3263 0.2324 0.070 Uiso 1 1 calc R . .
C21 C 0.609(2) 0.4363(15) 0.1509(13) 0.075(9) Uani 1 1 d . . .
H21A H 0.6626 0.4043 0.1160 0.090 Uiso 1 1 calc R . .
C22 C 0.5598(19) 0.5313(17) 0.1329(11) 0.055(6) Uani 1 1 d . . .
H22A H 0.5773 0.5612 0.0824 0.066 Uiso 1 1 calc R . .
C23 C 0.4619(16) 0.5358(12) 0.2496(9) 0.036(5) Uani 1 1 d . . .
C24 C 0.3834(15) 0.5895(12) 0.3025(9) 0.035(5) Uani 1 1 d . . .
C25 C 0.1394(19) 0.759(2) -0.0163(16) 0.074(8) Uani 1 1 d . . .
H25A H 0.1327 0.7008 0.0049 0.089 Uiso 1 1 calc R . .
C26 C 0.154(2) 0.785(3) -0.0947(16) 0.111(15) Uani 1 1 d U . .
H26A H 0.1700 0.7419 -0.1276 0.133 Uiso 1 1 calc R . .
C27 C 0.146(3) 0.872(3) -0.1228(16) 0.119(16) Uani 1 1 d U . .
H27A H 0.1392 0.8943 -0.1750 0.143 Uiso 1 1 calc R . .
C28 C 0.145(2) 0.937(2) -0.0768(15) 0.096(13) Uani 1 1 d . . .
C29 C 0.144(2) 1.0376(19) -0.0960(16) 0.073(7) Uani 1 1 d U . .
H29A H 0.1528 1.0659 -0.1484 0.088 Uiso 1 1 calc R . .
C30 C 0.130(3) 1.084(3) -0.044(2) 0.110(11) Uani 1 1 d U . .
H30A H 0.1206 1.1474 -0.0600 0.131 Uiso 1 1 calc R . .
C31 C 0.128(2) 1.0493(18) 0.0318(16) 0.071(7) Uani 1 1 d U . .
C32 C 0.120(3) 1.095(3) 0.080(2) 0.108(11) Uani 1 1 d U . .
H32A H 0.1118 1.1582 0.0628 0.130 Uiso 1 1 calc R . .
C33 C 0.123(2) 1.057(2) 0.160(2) 0.091(10) Uani 1 1 d . . .
H33A H 0.1219 1.0902 0.1955 0.110 Uiso 1 1 calc R . .
C34 C 0.1271(18) 0.9631(16) 0.1806(14) 0.052(6) Uani 1 1 d . . .
H34A H 0.1216 0.9368 0.2335 0.063 Uiso 1 1 calc R . .
C35 C 0.1341(17) 0.9530(15) 0.0545(12) 0.050(6) Uani 1 1 d . . .
C36 C 0.1347(17) 0.9012(16) 0.0030(12) 0.050(6) Uani 1 1 d . . .
C37 C -0.019(2) 0.8229(19) 0.2890(14) 0.065(7) Uani 1 1 d . . .
H37A H -0.0375 0.8844 0.2622 0.078 Uiso 1 1 calc R . .
C38 C -0.072(2) 0.807(2) 0.3666(18) 0.078(8) Uani 1 1 d . . .
H38A H -0.1252 0.8546 0.3892 0.093 Uiso 1 1 calc R . .
C39 C -0.038(2) 0.717(3) 0.4047(14) 0.092(11) Uani 1 1 d . . .
H39A H -0.0701 0.7021 0.4557 0.111 Uiso 1 1 calc R . .
C40 C 0.039(2) 0.6481(18) 0.3720(12) 0.059(7) Uani 1 1 d . . .
C41 C 0.076(2) 0.5508(18) 0.4045(15) 0.064(6) Uani 1 1 d U . .
H41A H 0.0452 0.5314 0.4546 0.077 Uiso 1 1 calc R . .
C42 C 0.144(2) 0.4918(18) 0.3722(14) 0.062(6) Uani 1 1 d U . .
H42A H 0.1634 0.4300 0.3983 0.075 Uiso 1 1 calc R . .
C43 C 0.196(2) 0.5150(15) 0.2924(13) 0.054(6) Uani 1 1 d . . .
C44 C 0.273(2) 0.454(2) 0.252(2) 0.078(9) Uani 1 1 d . . .
H44A H 0.2984 0.3913 0.2753 0.094 Uiso 1 1 calc R . .
C45 C 0.313(2) 0.486(2) 0.177(2) 0.083(9) Uani 1 1 d . . .
H45A H 0.3650 0.4432 0.1488 0.100 Uiso 1 1 calc R . .
C46 C 0.279(2) 0.5769(16) 0.1428(17) 0.060(7) Uani 1 1 d . . .
H46A H 0.3063 0.5965 0.0915 0.072 Uiso 1 1 calc R . .
C47 C 0.1629(19) 0.6075(14) 0.2549(12) 0.049(6) Uani 1 1 d . . .
C48 C 0.0803(18) 0.6762(15) 0.2917(11) 0.048(6) Uani 1 1 d . . .
C49 C 0.743(3) 0.6404(18) 0.127(2) 0.104(12) Uani 1 1 d . . .
H49A H 0.7779 0.6526 0.0769 0.124 Uiso 1 1 calc R . .
C50 C 0.667(3) 0.715(2) 0.155(3) 0.121(14) Uani 1 1 d U . .
H50A H 0.6476 0.7743 0.1250 0.145 Uiso 1 1 calc R . .
C51 C 0.617(2) 0.694(2) 0.237(2) 0.093(11) Uani 1 1 d U . .
H51A H 0.5678 0.7420 0.2615 0.112 Uiso 1 1 calc R . .
C52 C 0.645(2) 0.600(2) 0.2782(17) 0.074(9) Uani 1 1 d U . .
C53 C 0.604(3) 0.561(3) 0.360(2) 0.101(9) Uani 1 1 d U . .
H53A H 0.5505 0.6005 0.3900 0.121 Uiso 1 1 calc R . .
C54 C 0.639(3) 0.476(3) 0.3882(19) 0.087(9) Uani 1 1 d U . .
H54A H 0.6087 0.4579 0.4387 0.105 Uiso 1 1 calc R . .
C55 C 0.714(3) 0.410(3) 0.356(2) 0.111(13) Uani 1 1 d . . .
C56 C 0.746(3) 0.319(3) 0.385(2) 0.096(10) Uani 1 1 d U . .
H56A H 0.7156 0.2971 0.4344 0.115 Uiso 1 1 calc R . .
C57 C 0.817(3) 0.261(3) 0.347(2) 0.106(11) Uani 1 1 d U . .
H57A H 0.8371 0.1984 0.3720 0.127 Uiso 1 1 calc R . .
C58 C 0.868(3) 0.283(2) 0.270(2) 0.099(12) Uani 1 1 d . . .
H58A H 0.9219 0.2390 0.2451 0.119 Uiso 1 1 calc R . .
C59 C 0.761(2) 0.441(2) 0.2759(15) 0.071(8) Uani 1 1 d . . .
C60 C 0.724(2) 0.5377(18) 0.2382(15) 0.062(7) Uani 1 1 d . . .
C61 C 0.837(2) 0.7049(17) -0.2171(15) 0.071(8) Uani 1 1 d . . .
H61A H 0.7833 0.7301 -0.1792 0.085 Uiso 1 1 calc R . .
C62 C 0.858(3) 0.763(2) -0.2868(19) 0.097(11) Uani 1 1 d U . .
H62A H 0.8211 0.8265 -0.2935 0.116 Uiso 1 1 calc R . .
C63 C 0.932(2) 0.7271(14) -0.3451(15) 0.065(7) Uani 1 1 d U . .
H63A H 0.9445 0.7651 -0.3928 0.078 Uiso 1 1 calc R . .
C64 C 0.9892(16) 0.6328(13) -0.3318(10) 0.038(5) Uani 1 1 d . . .
C65 C 1.0662(18) 0.5868(16) -0.3926(12) 0.053(6) Uani 1 1 d . . .
H65A H 1.0796 0.6221 -0.4416 0.064 Uiso 1 1 calc R . .
C66 C 1.115(2) 0.5000(16) -0.3798(10) 0.059(7) Uani 1 1 d . . .
H66A H 1.1631 0.4736 -0.4204 0.071 Uiso 1 1 calc R . .
C67 C 1.0998(18) 0.4377(14) -0.3046(11) 0.046(5) Uani 1 1 d . . .
C68 C 1.1471(16) 0.3445(15) -0.2910(11) 0.044(5) Uani 1 1 d . . .
H68A H 1.1941 0.3144 -0.3304 0.052 Uiso 1 1 calc R . .
C69 C 1.125(2) 0.2941(15) -0.2183(13) 0.057(7) Uani 1 1 d . . .
H69A H 1.1592 0.2299 -0.2066 0.069 Uiso 1 1 calc R . .
C70 C 1.0540(19) 0.3396(13) -0.1651(11) 0.050(6) Uani 1 1 d . . .
H70A H 1.0422 0.3054 -0.1153 0.060 Uiso 1 1 calc R . .
C71 C 1.0214(13) 0.4802(11) -0.2485(9) 0.028(4) Uani 1 1 d . . .
C72 C 0.9652(17) 0.5768(13) -0.2623(11) 0.045(5) Uani 1 1 d . . .
OW1 O 0.647(3) 0.728(3) -0.067(2) 0.203(16) Uiso 1 1 d . . .

loop_
_atom_site_aniso_label
_atom_site_aniso_U_11
_atom_site_aniso_U_22
_atom_site_aniso_U_33
_atom_site_aniso_U_23
_atom_site_aniso_U_13
_atom_site_aniso_U_12
W1 0.0388(6) 0.0406(4) 0.0298(4) 0.0148(3) 0.0022(3) -0.0185(4)
W2 0.0544(7) 0.0267(4) 0.0287(3) -0.0003(2) -0.0109(3) -0.0152(4)
W3 0.0379(6) 0.0250(4) 0.0327(3) -0.0015(2) 0.0009(3) -0.0137(3)
W4 0.0400(6) 0.0227(3) 0.0183(3) 0.0036(2) -0.0022(3) -0.0143(3)
W5 0.0532(7) 0.0408(4) 0.0201(3) 0.0127(3) -0.0096(3) -0.0274(4)
W6 0.0323(6) 0.0787(7) 0.0346(4) -0.0122(4) -0.0073(4) -0.0163(5)
Cu1 0.075(2) 0.0398(13) 0.0350(11) 0.0163(9) -0.0124(12) -0.0323(14)
Cu2 0.069(2) 0.0400(13) 0.0381(12) 0.0150(9) -0.0065(12) -0.0283(14)
Cu3 0.106(5) 0.057(3) 0.058(2) -0.0030(19) -0.008(2) -0.028(3)
Cu4 0.075(3) 0.071(2) 0.112(3) -0.037(2) 0.026(2) -0.038(2)
Cu5 0.056(2) 0.086(2) 0.0399(13) -0.0120(13) 0.0061(13) -0.0273(18)
Cl1 0.074(5) 0.092(5) 0.050(3) -0.020(3) 0.007(3) -0.035(4)
Cl2 0.063(5) 0.051(3) 0.073(4) -0.006(3) -0.012(3) -0.018(3)
B1 0.014(3) 0.014(3) 0.014(3) -0.0025(11) -0.0027(11) -0.0055(13)
O1 0.017(3) 0.016(3) 0.016(3) -0.0023(11) -0.0032(12) -0.0061(15)
O2 0.021(4) 0.021(4) 0.021(4) -0.0032(12) -0.0038(12) -0.0075(16)
O3 0.019(4) 0.019(4) 0.019(4) -0.0028(11) -0.0034(12) -0.0072(15)
O4 0.017(3) 0.017(3) 0.017(3) -0.0028(11) -0.0029(12) -0.0061(15)
O5 0.075(5) 0.075(5) 0.074(5) -0.0129(13) -0.0139(13) -0.026(2)
O6 0.067(13) 0.059(10) 0.040(7) 0.032(6) -0.008(7) -0.028(9)
O7 0.090(15) 0.050(9) 0.045(7) 0.015(6) -0.027(8) -0.042(9)
O8 0.044(11) 0.032(7) 0.059(8) 0.020(6) -0.020(7) -0.006(7)
O9 0.043(11) 0.053(9) 0.059(8) -0.011(6) 0.006(7) -0.035(8)
O10 0.047(12) 0.106(13) 0.020(6) -0.009(7) 0.000(6) -0.022(10)
O11 0.017(9) 0.056(9) 0.060(8) 0.038(7) -0.011(7) -0.001(7)
O12 0.077(13) 0.045(8) 0.039(7) 0.015(6) -0.029(7) -0.021(8)
O13 0.070(14) 0.053(9) 0.055(8) 0.022(7) -0.006(8) -0.034(9)
O14 0.067(14) 0.030(8) 0.134(16) 0.018(8) -0.039(11) -0.027(9)
O15 0.072(5) 0.072(5) 0.072(5) -0.0130(13) -0.0128(13) -0.0262(19)
O16 0.077(5) 0.076(5) 0.076(5) -0.0138(13) -0.0139(14) -0.028(2)
O17 0.052(11) 0.049(8) 0.044(7) -0.001(6) -0.008(7) -0.023(8)
O18 0.079(15) 0.085(12) 0.029(7) -0.025(7) -0.008(8) 0.052(10)
O19 0.107(17) 0.120(16) 0.046(8) -0.043(9) 0.042(9) -0.087(14)
O20 0.037(11) 0.001(6) 0.183(19) -0.006(8) -0.030(11) 0.003(6)
O21 0.086(16) 0.099(14) 0.024(6) -0.018(7) -0.013(8) 0.037(11)
O22 0.068(14) 0.031(8) 0.142(16) 0.018(8) -0.066(12) -0.023(9)
N1 0.041(12) 0.037(8) 0.029(7) 0.003(6) 0.007(7) -0.019(8)
N2 0.045(13) 0.036(8) 0.039(8) 0.010(6) -0.015(7) -0.019(8)
N3 0.032(11) 0.028(8) 0.039(8) 0.000(6) -0.006(7) -0.008(7)
N4 0.041(12) 0.032(8) 0.041(8) 0.017(6) -0.016(8) -0.015(8)
N5 0.033(13) 0.071(13) 0.040(8) -0.005(8) 0.000(8) -0.020(10)
N6 0.047(13) 0.031(8) 0.051(9) 0.014(7) -0.008(8) -0.020(8)
N7 0.056(14) 0.045(10) 0.027(7) 0.005(6) 0.000(7) -0.016(9)
N8 0.041(13) 0.049(10) 0.041(8) -0.004(7) -0.001(8) -0.020(9)
N9 0.12(3) 0.10(2) 0.086(17) -0.009(15) -0.029(16) -0.08(2)
N10 0.077(19) 0.094(17) 0.079(14) -0.025(12) -0.033(13) -0.050(15)
N11 0.048(13) 0.041(9) 0.037(8) 0.004(6) -0.003(7) -0.026(9)
N12 0.049(15) 0.046(11) 0.064(11) -0.012(8) -0.015(10) -0.010(10)
C1 0.064(19) 0.077(15) 0.035(9) -0.020(9) 0.017(10) -0.052(14)
C2 0.10(2) 0.064(14) 0.027(9) 0.001(9) -0.016(11) -0.041(14)
C3 0.11(3) 0.09(2) 0.010(7) -0.003(9) -0.004(10) -0.013(17)
C4 0.053(17) 0.047(12) 0.037(9) 0.015(8) -0.005(9) -0.026(11)
C5 0.049(17) 0.048(12) 0.046(11) 0.030(9) -0.024(10) -0.016(11)
C6 0.036(15) 0.034(11) 0.071(14) 0.018(9) -0.019(11) -0.015(10)
C7 0.047(16) 0.037(10) 0.038(9) 0.008(7) -0.003(9) -0.020(10)
C8 0.10(2) 0.053(14) 0.062(14) -0.017(10) -0.021(14) -0.037(15)
C9 0.12(3) 0.047(14) 0.043(11) -0.005(9) -0.027(14) -0.002(15)
C10 0.070(19) 0.062(13) 0.023(8) -0.008(8) -0.011(9) -0.025(12)
C11 0.017(12) 0.044(10) 0.034(8) 0.012(7) -0.013(7) -0.015(9)
C12 0.028(14) 0.056(12) 0.040(9) 0.014(8) -0.018(9) -0.027(11)
C13 0.10(2) 0.034(11) 0.065(14) 0.001(9) -0.013(14) -0.025(13)
C14 0.060(18) 0.038(11) 0.048(11) -0.004(8) 0.015(10) -0.022(11)
C15 0.08(2) 0.067(14) 0.029(9) 0.022(9) -0.018(11) -0.052(15)
C16 0.042(15) 0.039(10) 0.035(9) 0.014(7) -0.001(9) -0.032(10)
C17 0.047(17) 0.055(13) 0.047(10) 0.017(9) -0.004(10) -0.038(12)
C18 0.048(5) 0.047(5) 0.048(5) -0.0078(13) -0.0087(13) -0.017(2)
C19 0.027(13) 0.047(11) 0.041(9) 0.009(8) -0.016(9) -0.015(10)
C20 0.07(2) 0.055(14) 0.054(12) -0.009(10) -0.006(12) -0.035(14)
C21 0.12(3) 0.033(12) 0.053(12) -0.007(9) 0.003(14) -0.024(14)
C22 0.061(19) 0.075(16) 0.032(9) -0.003(9) 0.001(10) -0.038(14)
C23 0.058(16) 0.039(10) 0.021(7) 0.004(6) 0.004(8) -0.041(10)
C24 0.043(14) 0.029(9) 0.027(8) 0.008(6) -0.001(8) -0.019(9)
C25 0.029(17) 0.09(2) 0.085(18) -0.029(15) -0.021(14) 0.016(14)
C26 0.06(2) 0.17(3) 0.048(15) -0.038(18) -0.005(15) 0.03(2)
C27 0.08(3) 0.18(4) 0.037(13) -0.020(18) -0.025(15) 0.02(3)
C28 0.04(2) 0.12(3) 0.050(14) 0.044(16) 0.004(12) 0.004(17)
C29 0.050(19) 0.068(16) 0.077(15) 0.038(10) -0.017(13) -0.023(14)
C30 0.110(11) 0.110(11) 0.110(11) -0.019(2) -0.020(2) -0.039(4)
C31 0.052(19) 0.057(15) 0.081(16) 0.022(11) -0.002(14) -0.026(13)
C32 0.108(11) 0.108(11) 0.108(11) -0.019(2) -0.020(2) -0.039(4)
C33 0.06(2) 0.056(17) 0.15(3) -0.040(18) -0.02(2) 0.007(15)
C34 0.045(17) 0.054(13) 0.068(13) -0.017(10) -0.009(11) -0.025(12)
C35 0.033(15) 0.047(12) 0.051(11) 0.028(9) -0.012(10) -0.015(10)
C36 0.033(16) 0.066(14) 0.043(10) 0.008(9) 0.002(9) -0.026(12)
C37 0.08(2) 0.072(17) 0.062(14) -0.024(12) 0.007(13) -0.046(16)
C38 0.06(2) 0.08(2) 0.10(2) -0.039(16) -0.011(16) -0.009(16)
C39 0.08(3) 0.14(3) 0.043(13) -0.032(16) 0.037(15) -0.05(2)
C40 0.07(2) 0.076(16) 0.042(11) 0.022(10) -0.016(12) -0.057(16)
C41 0.064(6) 0.064(6) 0.064(6) -0.0107(15) -0.0120(15) -0.023(2)
C42 0.062(6) 0.062(6) 0.062(6) -0.0104(15) -0.0117(15) -0.022(2)
C43 0.07(2) 0.034(11) 0.064(13) 0.023(9) -0.030(13) -0.032(12)
C44 0.05(2) 0.08(2) 0.13(3) 0.017(18) -0.057(19) -0.041(18)
C45 0.04(2) 0.09(2) 0.12(2) 0.006(17) -0.051(18) -0.013(16)
C46 0.049(18) 0.042(13) 0.105(19) -0.022(12) -0.034(15) -0.015(12)
C47 0.064(19) 0.036(11) 0.050(11) 0.021(8) -0.018(11) -0.035(12)
C48 0.058(18) 0.052(12) 0.036(9) 0.015(8) -0.024(10) -0.027(12)
C49 0.15(4) 0.027(13) 0.14(3) -0.025(14) -0.05(2) -0.011(17)
C50 0.12(4) 0.07(2) 0.16(3) -0.05(2) -0.07(2) 0.03(2)
C51 0.036(19) 0.08(2) 0.18(3) -0.08(2) -0.063(19) 0.025(15)
C52 0.039(18) 0.13(3) 0.086(15) -0.060(16) -0.001(14) -0.048(18)
C53 0.101(9) 0.101(9) 0.101(9) -0.0177(19) -0.019(2) -0.036(4)
C54 0.08(3) 0.13(2) 0.075(18) -0.027(17) -0.005(16) -0.06(2)
C55 0.15(4) 0.13(3) 0.08(2) -0.04(2) -0.02(2) -0.07(3)
C56 0.08(3) 0.13(3) 0.11(3) -0.02(2) -0.011(19) -0.08(2)
C57 0.106(11) 0.106(11) 0.106(11) -0.018(2) -0.020(2) -0.038(4)
C58 0.13(4) 0.09(2) 0.12(3) -0.02(2) -0.04(2) -0.07(2)
C59 0.08(2) 0.09(2) 0.064(15) -0.018(14) -0.006(14) -0.056(19)
C60 0.06(2) 0.063(16) 0.071(15) -0.031(12) -0.001(13) -0.026(14)
C61 0.07(2) 0.049(14) 0.067(15) 0.001(11) 0.005(13) -0.014(14)
C62 0.10(3) 0.061(18) 0.10(2) -0.002(15) -0.050(16) 0.012(18)
C63 0.09(2) 0.022(10) 0.075(14) 0.002(9) -0.042(13) -0.005(12)
C64 0.040(15) 0.033(10) 0.036(9) 0.013(7) -0.013(8) -0.016(9)
C65 0.057(18) 0.058(14) 0.046(11) 0.001(9) 0.005(10) -0.039(13)
C66 0.10(2) 0.054(13) 0.028(9) 0.018(8) -0.012(10) -0.046(14)
C67 0.052(17) 0.043(11) 0.043(10) -0.007(8) 0.002(10) -0.023(11)
C68 0.024(13) 0.050(12) 0.038(9) -0.012(8) -0.005(8) 0.007(10)
C69 0.08(2) 0.036(11) 0.061(13) 0.003(9) -0.019(13) -0.027(12)
C70 0.08(2) 0.031(10) 0.039(9) 0.008(7) -0.005(10) -0.031(11)
C71 0.017(11) 0.025(8) 0.034(8) 0.013(6) -0.012(7) -0.007(8)
C72 0.056(17) 0.035(10) 0.049(11) -0.009(8) -0.007(10) -0.020(10)

loop_
_atom_type_symbol
_atom_type_description
_atom_type_scat_dispersion_real
_atom_type_scat_dispersion_imag
_atom_type_scat_source
C C 0.0033 0.0016 'International Tables Vol C Tables 4.2.6.8 and 6.1.1.4'
H H 0.0000 0.0000 'International Tables Vol C Tables 4.2.6.8 and 6.1.1.4'
B B 0.0013 0.0007 'International Tables Vol C Tables 4.2.6.8 and 6.1.1.4'
Cl Cl 0.1484 0.1585 'International Tables Vol C Tables 4.2.6.8 and 6.1.1.4'
Cu Cu 0.3201 1.2651 'International Tables Vol C Tables 4.2.6.8 and 6.1.1.4'
N N 0.0061 0.0033 'International Tables Vol C Tables 4.2.6.8 and 6.1.1.4'
O O 0.0106 0.0060 'International Tables Vol C Tables 4.2.6.8 and 6.1.1.4'
W W -0.8490 6.8722 'International Tables Vol C Tables 4.2.6.8 and 6.1.1.4'

loop_
_geom_angle_atom_site_label_1
_geom_angle_atom_site_label_2
_geom_angle_atom_site_label_3
_geom_angle
_geom_angle_site_symmetry_1
_geom_angle_site_symmetry_3
_geom_angle_publ_flag
O9 W1 O20 100.1(8) . . ?
O9 W1 O18 103.0(9) . . ?
O20 W1 O18 83.6(8) . . ?
O9 W1 O5 103.6(8) . . ?
O20 W1 O5 155.9(8) . . ?
O18 W1 O5 95.0(7) . . ?
O9 W1 O22 99.8(8) . . ?
O20 W1 O22 90.9(7) . . ?
O18 W1 O22 157.1(10) . . ?
O5 W1 O22 81.2(8) . . ?
O9 W1 O2 157.0(7) . . ?
O20 W1 O2 93.9(8) . . ?
O18 W1 O2 60.4(8) . . ?
O5 W1 O2 65.1(8) . . ?
O22 W1 O2 98.1(8) . . ?
O9 W1 O3 161.2(6) . 2_656 ?
O20 W1 O3 69.0(7) . 2_656 ?
O18 W1 O3 91.3(9) . 2_656 ?
O5 W1 O3 87.0(8) . 2_656 ?
O22 W1 O3 66.1(8) . 2_656 ?
O2 W1 O3 41.8(7) . 2_656 ?
O7 W2 O18 105.0(9) . . ?
O7 W2 O13 98.9(8) . . ?
O18 W2 O13 86.4(7) . . ?
O7 W2 O21 101.2(9) . . ?
O18 W2 O21 91.8(6) . . ?
O13 W2 O21 159.6(9) . . ?
O7 W2 O11 101.4(8) . . ?
O18 W2 O11 153.4(10) . . ?
O13 W2 O11 86.4(6) . . ?
O21 W2 O11 86.2(7) . . ?
O7 W2 O2 160.8(8) . . ?
O18 W2 O2 61.9(9) . . ?
O13 W2 O2 94.4(8) . . ?
O21 W2 O2 67.2(8) . . ?
O11 W2 O2 93.2(7) . . ?
O7 W2 O4 157.8(8) . 2_656 ?
O18 W2 O4 91.0(9) . 2_656 ?
O13 W2 O4 66.3(7) . 2_656 ?
O21 W2 O4 93.4(9) . 2_656 ?
O11 W2 O4 62.8(7) . 2_656 ?
O2 W2 O4 41.3(7) . 2_656 ?
O6 W3 O15 97.8(8) . . ?
O6 W3 O13 100.8(8) . . ?
O15 W3 O13 161.4(8) . . ?
O6 W3 O16 97.9(7) . . ?
O15 W3 O16 85.9(8) . . ?
O13 W3 O16 90.0(8) . . ?
O6 W3 O8 98.8(6) . . ?
O15 W3 O8 91.3(7) . . ?
O13 W3 O8 87.5(6) . . ?
O16 W3 O8 163.3(7) . . ?
O6 W3 O1 158.5(7) . . ?
O15 W3 O1 68.7(8) . . ?
O13 W3 O1 93.1(7) . . ?
O16 W3 O1 65.5(7) . . ?
O8 W3 O1 98.2(6) . . ?
O6 W3 O4 161.9(7) . 2_656 ?
O15 W3 O4 93.7(7) . 2_656 ?
O13 W3 O4 68.7(7) . 2_656 ?
O16 W3 O4 96.7(7) . 2_656 ?
O8 W3 O4 67.0(6) . 2_656 ?
O1 W3 O4 39.6(6) . 2_656 ?
O10 W4 O11 99.9(8) . . ?
O10 W4 O14 99.9(9) . . ?
O11 W4 O14 91.4(7) . . ?
O10 W4 O8 97.1(7) . . ?
O11 W4 O8 87.0(6) . . ?
O14 W4 O8 163.0(8) . . ?
O10 W4 O22 100.6(9) . 2_656 ?
O11 W4 O22 159.4(9) . 2_656 ?
O14 W4 O22 87.4(7) . 2_656 ?
O8 W4 O22 88.2(7) . 2_656 ?
O10 W4 O4 159.5(7) . 2_656 ?
O11 W4 O4 66.5(7) . 2_656 ?
O14 W4 O4 95.9(8) . 2_656 ?
O8 W4 O4 67.9(7) . 2_656 ?
O22 W4 O4 93.1(8) 2_656 2_656 ?
O10 W4 O3 161.6(7) . . ?
O11 W4 O3 94.3(8) . . ?
O14 W4 O3 67.9(8) . . ?
O8 W4 O3 95.3(7) . . ?
O22 W4 O3 66.2(8) 2_656 . ?
O4 W4 O3 38.8(6) 2_656 . ?
O12 W5 O19 99.3(9) . . ?
O12 W5 O16 100.5(8) . 2_656 ?
O19 W5 O16 87.7(8) . 2_656 ?
O12 W5 O14 99.3(8) . . ?
O19 W5 O14 87.7(8) . . ?
O16 W5 O14 160.1(8) 2_656 . ?
O12 W5 O20 102.7(8) . 2_656 ?
O19 W5 O20 157.9(9) . 2_656 ?
O16 W5 O20 90.0(8) 2_656 2_656 ?
O14 W5 O20 87.1(7) . 2_656 ?
O12 W5 O1 159.8(8) . 2_656 ?
O19 W5 O1 68.0(8) . 2_656 ?
O16 W5 O1 64.5(7) 2_656 2_656 ?
O14 W5 O1 95.9(7) . 2_656 ?
O20 W5 O1 91.2(8) 2_656 2_656 ?
O12 W5 O3 159.6(7) . . ?
O19 W5 O3 93.0(9) . . ?
O16 W5 O3 96.2(7) 2_656 . ?
O14 W5 O3 64.8(7) . . ?
O20 W5 O3 65.4(7) 2_656 . ?
O1 W5 O3 40.6(7) 2_656 . ?
O17 W6 O21 98.7(9) . . ?
O17 W6 O5 103.0(8) . . ?
O21 W6 O5 96.2(7) . . ?
O17 W6 O19 101.3(8) . . ?
O21 W6 O19 87.1(8) . . ?
O5 W6 O19 154.7(9) . . ?
O17 W6 O15 99.9(8) . 2_656 ?
O21 W6 O15 161.2(9) . 2_656 ?
O5 W6 O15 81.9(8) . 2_656 ?
O19 W6 O15 87.0(7) . 2_656 ?
O17 W6 O2 156.2(7) . . ?
O21 W6 O2 65.0(8) . . ?
O5 W6 O2 64.0(8) . . ?
O19 W6 O2 95.4(8) . . ?
O15 W6 O2 97.8(7) 2_656 . ?
O17 W6 O1 158.2(6) . 2_656 ?
O21 W6 O1 97.0(9) . 2_656 ?
O5 W6 O1 90.1(7) . 2_656 ?
O19 W6 O1 64.6(7) . 2_656 ?
O15 W6 O1 64.3(7) 2_656 2_656 ?
O2 W6 O1 45.6(6) . 2_656 ?
N2 Cu1 N1 80.7(6) . . ?
N2 Cu1 N4 143.6(7) . . ?
N1 Cu1 N4 113.9(6) . . ?
N2 Cu1 N3 103.1(6) . . ?
N1 Cu1 N3 148.8(7) . . ?
N4 Cu1 N3 81.6(6) . . ?
N5 Cu2 N7 144.4(8) . . ?
N5 Cu2 N8 112.7(7) . . ?
N7 Cu2 N8 82.0(7) . . ?
N5 Cu2 N6 83.6(7) . . ?
N7 Cu2 N6 103.6(7) . . ?
N8 Cu2 N6 143.9(8) . . ?
Cl2 Cu3 Cl2 180.0(3) . 2_765 ?
Cl2 Cu3 Cu4 53.8(2) . . ?
Cl2 Cu3 Cu4 126.2(2) 2_765 . ?
Cl2 Cu3 Cu4 126.2(2) . 2_765 ?
Cl2 Cu3 Cu4 53.8(2) 2_765 2_765 ?
Cu4 Cu3 Cu4 180.00(16) . 2_765 ?
Cl2 Cu3 Cu5 96.2(2) . . ?
Cl2 Cu3 Cu5 83.8(2) 2_765 . ?
Cu4 Cu3 Cu5 91.90(12) . . ?
Cu4 Cu3 Cu5 88.10(12) 2_765 . ?
Cl2 Cu3 Cu5 83.8(2) . 2_765 ?
Cl2 Cu3 Cu5 96.2(2) 2_765 2_765 ?
Cu4 Cu3 Cu5 88.10(12) . 2_765 ?
Cu4 Cu3 Cu5 91.90(12) 2_765 2_765 ?
Cu5 Cu3 Cu5 180.00(14) . 2_765 ?
N10 Cu4 N9 81.6(11) . . ?
N10 Cu4 Cl2 157.8(7) . . ?
N9 Cu4 Cl2 117.1(9) . . ?
N10 Cu4 Cu3 108.5(7) . . ?
N9 Cu4 Cu3 159.4(8) . . ?
Cl2 Cu4 Cu3 49.94(17) . . ?
N10 Cu4 Cl1 84.9(6) . . ?
N9 Cu4 Cl1 124.6(7) . . ?
Cl2 Cu4 Cl1 92.9(3) . . ?
Cu3 Cu4 Cl1 75.07(18) . . ?
N11 Cu5 N12 83.3(7) . . ?
N11 Cu5 Cl1 140.8(5) . . ?
N12 Cu5 Cl1 134.3(6) . . ?
N11 Cu5 Cu3 94.4(5) . . ?
N12 Cu5 Cu3 110.2(6) . . ?
Cl1 Cu5 Cu3 83.2(2) . . ?
Cu5 Cl1 Cu4 106.7(3) . . ?
Cu3 Cl2 Cu4 76.2(2) . . ?
O3 B1 O3 180.000(3) 2_656 . ?
O3 B1 O4 66.2(10) 2_656 . ?
O3 B1 O4 113.8(10) . . ?
O3 B1 O4 113.8(10) 2_656 2_656 ?
O3 B1 O4 66.2(10) . 2_656 ?
O4 B1 O4 180.0(11) . 2_656 ?
O3 B1 O1 71.6(11) 2_656 . ?
O3 B1 O1 108.4(11) . . ?
O4 B1 O1 113.0(10) . . ?
O4 B1 O1 67.0(10) 2_656 . ?
O3 B1 O1 108.4(11) 2_656 2_656 ?
O3 B1 O1 71.6(11) . 2_656 ?
O4 B1 O1 67.0(10) . 2_656 ?
O4 B1 O1 113.0(10) 2_656 2_656 ?
O1 B1 O1 180.0(12) . 2_656 ?
O3 B1 O2 110.1(10) 2_656 2_656 ?
O3 B1 O2 69.9(10) . 2_656 ?
O4 B1 O2 69.8(11) . 2_656 ?
O4 B1 O2 110.2(11) 2_656 2_656 ?
O1 B1 O2 79.4(11) . 2_656 ?
O1 B1 O2 100.6(11) 2_656 2_656 ?
O3 B1 O2 69.9(10) 2_656 . ?
O3 B1 O2 110.1(10) . . ?
O4 B1 O2 110.2(11) . . ?
O4 B1 O2 69.8(11) 2_656 . ?
O1 B1 O2 100.6(11) . . ?
O1 B1 O2 79.4(11) 2_656 . ?
O2 B1 O2 180.0(15) 2_656 . ?
B1 O1 O4 56.0(10) . 2_656 ?
B1 O1 O3 53.9(9) . 2_656 ?
O4 O1 O3 94.2(15) 2_656 2_656 ?
B1 O1 W3 127.8(10) . . ?
O4 O1 W3 71.8(10) 2_656 . ?
O3 O1 W3 139.8(12) 2_656 . ?
B1 O1 W5 127.0(11) . 2_656 ?
O4 O1 W5 140.6(13) 2_656 2_656 ?
O3 O1 W5 73.3(9) 2_656 2_656 ?
W3 O1 W5 93.6(6) . 2_656 ?
B1 O1 W6 117.0(10) . 2_656 ?
O4 O1 W6 125.6(12) 2_656 2_656 ?
O3 O1 W6 126.1(11) 2_656 2_656 ?
W3 O1 W6 90.7(7) . 2_656 ?
W5 O1 W6 89.9(6) 2_656 2_656 ?
B1 O2 O3 52.9(10) . 2_656 ?
B1 O2 O4 52.9(9) . 2_656 ?
O3 O2 O4 90.7(15) 2_656 2_656 ?
B1 O2 W2 128.0(12) . . ?
O3 O2 W2 139.0(13) 2_656 . ?
O4 O2 W2 75.1(10) 2_656 . ?
B1 O2 W1 122.3(10) . . ?
O3 O2 W1 69.4(9) 2_656 . ?
O4 O2 W1 137.2(12) 2_656 . ?
W2 O2 W1 95.1(7) . . ?
B1 O2 W6 118.0(10) . . ?
O3 O2 W6 124.1(13) 2_656 . ?
O4 O2 W6 129.8(11) 2_656 . ?
W2 O2 W6 92.9(7) . . ?
W1 O2 W6 91.6(8) . . ?
B1 O3 O4 56.8(9) . 2_656 ?
B1 O3 O1 54.6(9) . 2_656 ?
O4 O3 O1 95.1(14) 2_656 2_656 ?
B1 O3 O2 57.2(9) . 2_656 ?
O4 O3 O2 95.8(13) 2_656 2_656 ?
O1 O3 O2 84.9(13) 2_656 2_656 ?
B1 O3 W4 127.4(11) . . ?
O4 O3 W4 70.7(9) 2_656 . ?
O1 O3 W4 133.4(13) 2_656 . ?
O2 O3 W4 139.0(14) 2_656 . ?
B1 O3 W1 126.0(11) . 2_656 ?
O4 O3 W1 133.6(15) 2_656 2_656 ?
O1 O3 W1 124.9(11) 2_656 2_656 ?
O2 O3 W1 68.8(10) 2_656 2_656 ?
W4 O3 W1 92.4(7) . 2_656 ?
B1 O3 W5 120.6(12) . . ?
O4 O3 W5 132.1(14) 2_656 . ?
O1 O3 W5 66.1(9) 2_656 . ?
O2 O3 W5 123.8(12) 2_656 . ?
W4 O3 W5 90.4(6) . . ?
W1 O3 W5 89.2(6) 2_656 . ?
B1 O4 O3 56.9(9) . 2_656 ?
B1 O4 O1 56.9(9) . 2_656 ?
O3 O4 O1 95.5(14) 2_656 2_656 ?
B1 O4 O2 57.4(10) . 2_656 ?
O3 O4 O2 95.9(15) 2_656 2_656 ?
O1 O4 O2 88.0(13) 2_656 2_656 ?
B1 O4 W4 127.2(10) . 2_656 ?
O3 O4 W4 70.4(9) 2_656 2_656 ?
O1 O4 W4 139.0(14) 2_656 2_656 ?
O2 O4 W4 130.5(12) 2_656 2_656 ?
B1 O4 W3 125.5(11) . 2_656 ?
O3 O4 W3 132.9(15) 2_656 2_656 ?
O1 O4 W3 68.6(10) 2_656 2_656 ?
O2 O4 W3 126.0(11) 2_656 2_656 ?
W4 O4 W3 92.5(7) 2_656 2_656 ?
B1 O4 W2 120.9(12) . 2_656 ?
O3 O4 W2 132.3(14) 2_656 2_656 ?
O1 O4 W2 123.9(11) 2_656 2_656 ?
O2 O4 W2 63.5(9) 2_656 2_656 ?
W4 O4 W2 90.5(6) 2_656 2_656 ?
W3 O4 W2 89.6(6) 2_656 2_656 ?
W1 O5 W6 136.0(11) . . ?
W4 O8 W3 132.2(9) . . ?
W4 O11 W2 139.8(11) . . ?
W3 O13 W2 135.2(8) . . ?
W4 O14 W5 136.7(12) . . ?
W3 O15 W6 136.2(11) . 2_656 ?
W5 O16 W3 136.0(11) 2_656 . ?
W1 O18 W2 140.4(12) . . ?
W5 O19 W6 137.1(11) . . ?
W1 O20 W5 135.8(8) . 2_656 ?
W6 O21 W2 134.1(11) . . ?
W1 O22 W4 134.3(12) . 2_656 ?
C1 N1 C12 119.2(16) . . ?
C1 N1 Cu1 128.9(14) . . ?
C12 N1 Cu1 111.7(12) . . ?
C10 N2 C11 114.4(17) . . ?
C10 N2 Cu1 131.9(13) . . ?
C11 N2 Cu1 113.2(13) . . ?
C13 N3 C24 118.0(16) . . ?
C13 N3 Cu1 130.0(13) . . ?
C24 N3 Cu1 111.3(12) . . ?
C22 N4 C23 116.6(17) . . ?
C22 N4 Cu1 131.7(13) . . ?
C23 N4 Cu1 111.2(14) . . ?
C25 N5 C36 120(2) . . ?
C25 N5 Cu2 129.4(19) . . ?
C36 N5 Cu2 110.3(14) . . ?
C34 N6 C35 117.0(19) . . ?
C34 N6 Cu2 132.7(14) . . ?
C35 N6 Cu2 109.0(15) . . ?
C37 N7 C48 117.6(19) . . ?
C37 N7 Cu2 130.4(16) . . ?
C48 N7 Cu2 111.6(14) . . ?
C46 N8 C47 120(2) . . ?
C46 N8 Cu2 129.0(16) . . ?
C47 N8 Cu2 110.5(14) . . ?
C59 N9 C58 122(3) . . ?
C59 N9 Cu4 108(2) . . ?
C58 N9 Cu4 129(3) . . ?
C49 N10 C60 118(3) . . ?
C49 N10 Cu4 128(2) . . ?
C60 N10 Cu4 114.0(18) . . ?
C70 N11 C71 118.0(17) . . ?
C70 N11 Cu5 132.0(13) . . ?
C71 N11 Cu5 110.0(12) . . ?
C61 N12 C72 118.6(19) . . ?
C61 N12 Cu5 132.0(16) . . ?
C72 N12 Cu5 109.2(13) . . ?
N1 C1 C2 123(2) . . ?
N1 C1 H1A 118.5 . . ?
C2 C1 H1A 118.5 . . ?
C3 C2 C1 119.4(19) . . ?
C3 C2 H2A 120.3 . . ?
C1 C2 H2A 120.3 . . ?
C2 C3 C4 117.5(17) . . ?
C2 C3 H3A 121.2 . . ?
C4 C3 H3A 121.2 . . ?
C3 C4 C12 119(2) . . ?
C3 C4 C5 121.8(18) . . ?
C12 C4 C5 118.9(19) . . ?
C6 C5 C4 120.1(16) . . ?
C6 C5 H5A 120.0 . . ?
C4 C5 H5A 120.0 . . ?
C5 C6 C7 122.0(19) . . ?
C5 C6 H6A 119.0 . . ?
C7 C6 H6A 119.0 . . ?
C8 C7 C11 118.1(17) . . ?
C8 C7 C6 125(2) . . ?
C11 C7 C6 116.6(18) . . ?
C9 C8 C7 122(2) . . ?
C9 C8 H8A 119.1 . . ?
C7 C8 H8A 119.0 . . ?
C8 C9 C10 114(2) . . ?
C8 C9 H9A 122.8 . . ?
C10 C9 H9A 122.9 . . ?
N2 C10 C9 128.7(18) . . ?
N2 C10 H10A 115.7 . . ?
C9 C10 H10A 115.7 . . ?
N2 C11 C12 115.8(17) . . ?
N2 C11 C7 122.4(18) . . ?
C12 C11 C7 121.8(15) . . ?
N1 C12 C11 118.5(15) . . ?
N1 C12 C4 121.3(19) . . ?
C11 C12 C4 120.2(19) . . ?
N3 C13 C14 124(2) . . ?
N3 C13 H13A 118.2 . . ?
C14 C13 H13A 118.2 . . ?
C15 C14 C13 120(2) . . ?
C15 C14 H14A 119.8 . . ?
C13 C14 H14A 119.8 . . ?
C14 C15 C16 118.5(16) . . ?
C14 C15 H15A 120.7 . . ?
C16 C15 H15A 120.7 . . ?
C17 C16 C15 124.1(16) . . ?
C17 C16 C24 119.2(19) . . ?
C15 C16 C24 116.6(17) . . ?
C16 C17 C18 121.5(18) . . ?
C16 C17 H17A 119.3 . . ?
C18 C17 H17A 119.3 . . ?
C17 C18 C19 124(2) . . ?
C17 C18 H18A 118.1 . . ?
C19 C18 H18A 118.1 . . ?
C20 C19 C23 117.4(17) . . ?
C20 C19 C18 127(2) . . ?
C23 C19 C18 115.0(18) . . ?
C19 C20 C21 121(2) . . ?
C19 C20 H20A 119.3 . . ?
C21 C20 H20A 119.3 . . ?
C20 C21 C22 117(2) . . ?
C20 C21 H21A 121.3 . . ?
C22 C21 H21A 121.3 . . ?
N4 C22 C21 125.1(19) . . ?
N4 C22 H22A 117.4 . . ?
C21 C22 H22A 117.4 . . ?
N4 C23 C24 118.0(16) . . ?
N4 C23 C19 121.6(18) . . ?
C24 C23 C19 120.3(14) . . ?
N3 C24 C23 117.3(14) . . ?
N3 C24 C16 122.7(17) . . ?
C23 C24 C16 119.9(16) . . ?
N5 C25 C26 123(4) . . ?
N5 C25 H25A 118.3 . . ?
C26 C25 H25A 118.3 . . ?
C27 C26 C25 117(4) . . ?
C27 C26 H26A 121.4 . . ?
C25 C26 H26A 121.3 . . ?
C26 C27 C28 124(3) . . ?
C26 C27 H27A 117.9 . . ?
C28 C27 H27A 117.9 . . ?
C36 C28 C27 112(3) . . ?
C36 C28 C29 113(3) . . ?
C27 C28 C29 135(3) . . ?
C30 C29 C28 123(3) . . ?
C30 C29 H29A 118.6 . . ?
C28 C29 H29A 118.6 . . ?
C29 C30 C31 125(4) . . ?
C29 C30 H30A 117.5 . . ?
C31 C30 H30A 117.5 . . ?
C32 C31 C30 123(4) . . ?
C32 C31 C35 122(3) . . ?
C30 C31 C35 115(3) . . ?
C31 C32 C33 123(4) . . ?
C31 C32 H32A 118.5 . . ?
C33 C32 H32A 118.6 . . ?
C32 C33 C34 114(3) . . ?
C32 C33 H33A 122.9 . . ?
C34 C33 H33A 123.0 . . ?
N6 C34 C33 125(2) . . ?
N6 C34 H34A 117.5 . . ?
C33 C34 H34A 117.5 . . ?
N6 C35 C36 118.0(19) . . ?
N6 C35 C31 119(2) . . ?
C36 C35 C31 123(2) . . ?
C35 C36 C28 119(3) . . ?
C35 C36 N5 119.0(17) . . ?
C28 C36 N5 121(3) . . ?
N7 C37 C38 127(3) . . ?
N7 C37 H37A 116.5 . . ?
C38 C37 H37A 116.5 . . ?
C39 C38 C37 114(2) . . ?
C39 C38 H38A 123.0 . . ?
C37 C38 H38A 123.0 . . ?
C40 C39 C38 123(2) . . ?
C40 C39 H39A 118.4 . . ?
C38 C39 H39A 118.4 . . ?
C39 C40 C41 128(2) . . ?
C39 C40 C48 115(2) . . ?
C41 C40 C48 117(2) . . ?
C42 C41 C40 125(3) . . ?
C42 C41 H41A 117.5 . . ?
C40 C41 H41A 117.5 . . ?
C41 C42 C43 122(3) . . ?
C41 C42 H42A 119.1 . . ?
C43 C42 H42A 119.2 . . ?
C44 C43 C47 117(2) . . ?
C44 C43 C42 126(2) . . ?
C47 C43 C42 117(2) . . ?
C43 C44 C45 119(3) . . ?
C43 C44 H44A 120.5 . . ?
C45 C44 H44A 120.5 . . ?
C46 C45 C44 122(3) . . ?
C46 C45 H45A 119.0 . . ?
C44 C45 H45A 119.0 . . ?
N8 C46 C45 119(3) . . ?
N8 C46 H46A 120.4 . . ?
C45 C46 H46A 120.4 . . ?
N8 C47 C43 122(2) . . ?
N8 C47 C48 116.6(17) . . ?
C43 C47 C48 121(2) . . ?
N7 C48 C47 119.3(17) . . ?
N7 C48 C40 123(2) . . ?
C47 C48 C40 117.3(19) . . ?
N10 C49 C50 126(4) . . ?
N10 C49 H49A 116.9 . . ?
C50 C49 H49A 116.9 . . ?
C49 C50 C51 115(3) . . ?
C49 C50 H50A 122.3 . . ?
C51 C50 H50A 122.3 . . ?
C52 C51 C50 119(3) . . ?
C52 C51 H51A 120.3 . . ?
C50 C51 H51A 120.3 . . ?
C60 C52 C51 114(3) . . ?
C60 C52 C53 116(3) . . ?
C51 C52 C53 130(3) . . ?
C54 C53 C52 121(4) . . ?
C54 C53 H53A 119.4 . . ?
C52 C53 H53A 119.4 . . ?
C53 C54 C55 129(4) . . ?
C53 C54 H54A 115.7 . . ?
C55 C54 H54A 115.7 . . ?
C54 C55 C56 128(4) . . ?
C54 C55 C59 115(4) . . ?
C56 C55 C59 117(4) . . ?
C57 C56 C55 122(4) . . ?
C57 C56 H56A 119.0 . . ?
C55 C56 H56A 119.0 . . ?
C56 C57 C58 125(4) . . ?
C56 C57 H57A 117.4 . . ?
C58 C57 H57A 117.4 . . ?
N9 C58 C57 114(4) . . ?
N9 C58 H58A 122.8 . . ?
C57 C58 H58A 122.8 . . ?
N9 C59 C60 121(2) . . ?
N9 C59 C55 118(3) . . ?
C60 C59 C55 120(3) . . ?
N10 C60 C52 126(3) . . ?
N10 C60 C59 115(2) . . ?
C52 C60 C59 119(3) . . ?
N12 C61 C62 121(3) . . ?
N12 C61 H61A 119.3 . . ?
C62 C61 H61A 119.3 . . ?
C63 C62 C61 121(3) . . ?
C63 C62 H62A 119.6 . . ?
C61 C62 H62A 119.6 . . ?
C62 C63 C64 118(2) . . ?
C62 C63 H63A 120.9 . . ?
C64 C63 H63A 120.9 . . ?
C63 C64 C72 120(2) . . ?
C63 C64 C65 122.1(18) . . ?
C72 C64 C65 117.8(18) . . ?
C66 C65 C64 121.0(18) . . ?
C66 C65 H65A 119.5 . . ?
C64 C65 H65A 119.5 . . ?
C65 C66 C67 124(2) . . ?
C65 C66 H66A 118.0 . . ?
C67 C66 H66A 118.0 . . ?
C68 C67 C71 119.6(17) . . ?
C68 C67 C66 125(2) . . ?
C71 C67 C66 115.0(19) . . ?
C67 C68 C69 119.2(19) . . ?
C67 C68 H68A 120.4 . . ?
C69 C68 H68A 120.4 . . ?
C70 C69 C68 118(2) . . ?
C70 C69 H69A 120.9 . . ?
C68 C69 H69A 120.9 . . ?
N11 C70 C69 125.0(17) . . ?
N11 C70 H70A 117.5 . . ?
C69 C70 H70A 117.5 . . ?
N11 C71 C67 119.4(16) . . ?
N11 C71 C72 118.9(17) . . ?
C67 C71 C72 121.7(16) . . ?
N12 C72 C64 121.1(19) . . ?
N12 C72 C71 118.6(17) . . ?
C64 C72 C71 120.2(19) . . ?

loop_
_geom_bond_atom_site_label_1
_geom_bond_atom_site_label_2
_geom_bond_distance
_geom_bond_site_symmetry_2
_geom_bond_publ_flag
W1 O9 1.678(13) . ?
W1 O20 1.818(17) . ?
W1 O18 1.837(14) . ?
W1 O5 1.854(19) . ?
W1 O22 1.861(17) . ?
W1 O2 2.391(19) . ?
W1 O3 2.40(2) 2_656 ?
W2 O7 1.676(14) . ?
W2 O18 1.853(13) . ?
W2 O13 1.869(17) . ?
W2 O21 1.890(16) . ?
W2 O11 1.897(13) . ?
W2 O2 2.313(19) . ?
W2 O4 2.50(2) 2_656 ?
W3 O6 1.669(17) . ?
W3 O15 1.831(19) . ?
W3 O13 1.866(18) . ?
W3 O16 1.868(18) . ?
W3 O8 1.914(13) . ?
W3 O1 2.352(19) . ?
W3 O4 2.40(2) 2_656 ?
W4 O10 1.719(13) . ?
W4 O11 1.796(15) . ?
W4 O14 1.861(17) . ?
W4 O8 1.868(13) . ?
W4 O22 1.884(16) 2_656 ?
W4 O4 2.386(18) 2_656 ?
W4 O3 2.381(19) . ?
W5 O12 1.676(12) . ?
W5 O19 1.828(16) . ?
W5 O16 1.863(18) 2_656 ?
W5 O14 1.874(19) . ?
W5 O20 1.905(17) 2_656 ?
W5 O1 2.396(17) 2_656 ?
W5 O3 2.51(2) . ?
W6 O17 1.686(16) . ?
W6 O21 1.846(18) . ?
W6 O5 1.875(18) . ?
W6 O19 1.892(14) . ?
W6 O15 1.894(18) 2_656 ?
W6 O2 2.43(2) . ?
W6 O1 2.50(2) 2_656 ?
Cu1 N2 2.024(16) . ?
Cu1 N1 2.043(14) . ?
Cu1 N4 2.042(16) . ?
Cu1 N3 2.050(15) . ?
Cu2 N5 1.994(16) . ?
Cu2 N7 2.013(15) . ?
Cu2 N8 2.059(18) . ?
Cu2 N6 2.069(16) . ?
Cu3 Cl2 2.106(6) . ?
Cu3 Cl2 2.106(6) 2_765 ?
Cu3 Cu4 2.672(4) . ?
Cu3 Cu4 2.672(4) 2_765 ?
Cu3 Cu5 2.893(3) . ?
Cu3 Cu5 2.893(3) 2_765 ?
Cu4 N10 2.04(2) . ?
Cu4 N9 2.12(3) . ?
Cu4 Cl2 2.221(7) . ?
Cu4 Cl1 2.854(9) . ?
Cu5 N11 2.036(17) . ?
Cu5 N12 2.059(19) . ?
Cu5 Cl1 2.104(7) . ?
B1 O3 1.451(18) 2_656 ?
B1 O3 1.451(18) . ?
B1 O4 1.450(18) . ?
B1 O4 1.450(18) 2_656 ?
B1 O1 1.46(2) . ?
B1 O1 1.46(2) 2_656 ?
B1 O2 1.53(2) 2_656 ?
B1 O2 1.53(2) . ?
O1 O4 1.61(3) 2_656 ?
O1 O3 1.71(3) 2_656 ?
O1 W5 2.396(17) 2_656 ?
O1 W6 2.50(2) 2_656 ?
O2 O3 1.71(3) 2_656 ?
O2 O4 1.71(3) 2_656 ?
O3 O4 1.58(3) 2_656 ?
O3 O1 1.71(3) 2_656 ?
O3 O2 1.71(3) 2_656 ?
O3 W1 2.40(2) 2_656 ?
O4 O3 1.58(3) 2_656 ?
O4 O1 1.61(3) 2_656 ?
O4 O2 1.71(3) 2_656 ?
O4 W4 2.386(18) 2_656 ?
O4 W3 2.40(2) 2_656 ?
O4 W2 2.50(2) 2_656 ?
O15 W6 1.894(18) 2_656 ?
O16 W5 1.863(18) 2_656 ?
O20 W5 1.905(17) 2_656 ?
O22 W4 1.884(16) 2_656 ?
N1 C1 1.31(2) . ?
N1 C12 1.34(2) . ?
N2 C10 1.34(2) . ?
N2 C11 1.35(2) . ?
N3 C13 1.29(3) . ?
N3 C24 1.34(2) . ?
N4 C22 1.27(3) . ?
N4 C23 1.339(19) . ?
N5 C25 1.31(3) . ?
N5 C36 1.39(3) . ?
N6 C34 1.31(3) . ?
N6 C35 1.38(2) . ?
N7 C37 1.24(3) . ?
N7 C48 1.32(2) . ?
N8 C46 1.31(3) . ?
N8 C47 1.35(2) . ?
N9 C59 1.35(4) . ?
N9 C58 1.36(4) . ?
N10 C49 1.26(3) . ?
N10 C60 1.36(3) . ?
N11 C70 1.30(3) . ?
N11 C71 1.364(19) . ?
N12 C61 1.33(3) . ?
N12 C72 1.37(3) . ?
C1 C2 1.40(3) . ?
C1 H1A 0.9300 . ?
C2 C3 1.37(3) . ?
C2 H2A 0.9300 . ?
C3 C4 1.40(3) . ?
C3 H3A 0.9300 . ?
C4 C12 1.40(2) . ?
C4 C5 1.47(3) . ?
C5 C6 1.34(3) . ?
C5 H5A 0.9300 . ?
C6 C7 1.47(3) . ?
C6 H6A 0.9300 . ?
C7 C8 1.40(3) . ?
C7 C11 1.42(3) . ?
C8 C9 1.34(3) . ?
C8 H8A 0.9300 . ?
C9 C10 1.40(3) . ?
C9 H9A 0.9300 . ?
C10 H10A 0.9300 . ?
C11 C12 1.41(3) . ?
C13 C14 1.39(3) . ?
C13 H13A 0.9300 . ?
C14 C15 1.35(3) . ?
C14 H14A 0.9300 . ?
C15 C16 1.40(3) . ?
C15 H15A 0.9300 . ?
C16 C17 1.35(3) . ?
C16 C24 1.44(2) . ?
C17 C18 1.36(3) . ?
C17 H17A 0.9300 . ?
C18 C19 1.44(3) . ?
C18 H18A 0.9300 . ?
C19 C20 1.30(3) . ?
C19 C23 1.43(3) . ?
C20 C21 1.34(3) . ?
C20 H20A 0.9300 . ?
C21 C22 1.37(3) . ?
C21 H21A 0.9300 . ?
C22 H22A 0.9300 . ?
C23 C24 1.43(3) . ?
C25 C26 1.34(4) . ?
C25 H25A 0.9300 . ?
C26 C27 1.30(6) . ?
C26 H26A 0.9300 . ?
C27 C28 1.48(5) . ?
C27 H27A 0.9300 . ?
C28 C36 1.39(3) . ?
C28 C29 1.53(4) . ?
C29 C30 1.26(4) . ?
C29 H29A 0.9300 . ?
C30 C31 1.33(4) . ?
C30 H30A 0.9300 . ?
C31 C32 1.22(4) . ?
C31 C35 1.44(3) . ?
C32 C33 1.41(5) . ?
C32 H32A 0.9300 . ?
C33 C34 1.41(4) . ?
C33 H33A 0.9300 . ?
C34 H34A 0.9300 . ?
C35 C36 1.38(3) . ?
C37 C38 1.42(4) . ?
C37 H37A 0.9300 . ?
C38 C39 1.36(4) . ?
C38 H38A 0.9300 . ?
C39 C40 1.36(4) . ?
C39 H39A 0.9300 . ?
C40 C41 1.43(3) . ?
C40 C48 1.44(3) . ?
C41 C42 1.20(3) . ?
C41 H41A 0.9300 . ?
C42 C43 1.47(3) . ?
C42 H42A 0.9300 . ?
C43 C44 1.34(4) . ?
C43 C47 1.39(2) . ?
C44 C45 1.38(4) . ?
C44 H44A 0.9300 . ?
C45 C46 1.35(4) . ?
C45 H45A 0.9300 . ?
C46 H46A 0.9300 . ?
C47 C48 1.42(3) . ?
C49 C50 1.37(4) . ?
C49 H49A 0.9300 . ?
C50 C51 1.48(5) . ?
C50 H50A 0.9300 . ?
C51 C52 1.42(5) . ?
C51 H51A 0.9300 . ?
C52 C60 1.37(4) . ?
C52 C53 1.51(4) . ?
C53 C54 1.24(4) . ?
C53 H53A 0.9300 . ?
C54 C55 1.31(5) . ?
C54 H54A 0.9300 . ?
C55 C56 1.33(5) . ?
C55 C59 1.48(5) . ?
C56 C57 1.26(5) . ?
C56 H56A 0.9300 . ?
C57 C58 1.43(5) . ?
C57 H57A 0.9300 . ?
C58 H58A 0.9300 . ?
C59 C60 1.45(4) . ?
C61 C62 1.39(4) . ?
C61 H61A 0.9300 . ?
C62 C63 1.36(4) . ?
C62 H62A 0.9300 . ?
C63 C64 1.38(3) . ?
C63 H63A 0.9300 . ?
C64 C72 1.38(2) . ?
C64 C65 1.46(3) . ?
C65 C66 1.26(3) . ?
C65 H65A 0.9300 . ?
C66 C67 1.47(2) . ?
C66 H66A 0.9300 . ?
C67 C68 1.34(3) . ?
C67 C71 1.39(3) . ?
C68 C69 1.37(3) . ?
C68 H68A 0.9300 . ?
C69 C70 1.33(3) . ?
C69 H69A 0.9300 . ?
C70 H70A 0.9300 . ?
C71 C72 1.41(3) . ?
